data_7019450
loop_
_publ_author_name
'Moore, Cameron M.'
'Szymczak, Nathaniel K.'

_publ_section_title
;
 A tris(2-quinolylmethyl)amine scaffold that promotes hydrogen bonding
 within the secondary coordination sphere.
;
_journal_issue 26
_journal_name_full 'Dalton transactions (Cambridge, England : 2003)'
_journal_page_first 7886
_journal_page_last 7889
_journal_paper_doi 10.1039/c2dt30406f
_journal_volume 41
_journal_year 2012
_chemical_formula_sum 'C32 H27 Cl2 Cu N5 O8'
_chemical_formula_weight 744.03
_chemical_name_systematic
;
?
;
_space_group_IT_number 2
_symmetry_cell_setting triclinic
_symmetry_space_group_name_Hall '-P 1'
_symmetry_space_group_name_H-M 'P -1'
_atom_sites_solution_hydrogens geom
_atom_sites_solution_primary direct
_atom_sites_solution_secondary difmap
_audit_creation_method SHELXL-97
_cell_angle_alpha 78.358(6)
_cell_angle_beta 82.766(6)
_cell_angle_gamma 67.261(5)
_cell_formula_units_Z 2
_cell_length_a 9.0679(2)
_cell_length_b 11.0145(2)
_cell_length_c 17.5571(12)
_cell_measurement_reflns_used 21641
_cell_measurement_temperature 85(2)
_cell_measurement_theta_max 68.20
_cell_measurement_theta_min 2.60
_cell_volume 1581.78(13)
_computing_cell_refinement 'CrystalClear-SM Expert 2.0 r12'
_computing_data_collection 'CrystalClear-SM Expert 2.0 r12 (Rigaku, 2011)'
_computing_data_reduction 'CrystalClear-SM Expert 2.0 r12'
_computing_molecular_graphics 'Bruker SHELXTL'
_computing_publication_material 'Bruker SHELXTL'
_computing_structure_refinement 'SHELXL-97 (Sheldrick, 1997)'
_computing_structure_solution 'SHELXS-97 (Sheldrick, 1990)'
_diffrn_ambient_temperature 85(2)
_diffrn_measured_fraction_theta_full 0.981
_diffrn_measured_fraction_theta_max 0.981
_diffrn_measurement_device_type 'Rigaku Saturn70 CCD'
_diffrn_measurement_method \w
_diffrn_radiation_monochromator graphite
_diffrn_radiation_source 'fine-focus sealed tube'
_diffrn_radiation_type CuK\a
_diffrn_radiation_wavelength 1.54178
_diffrn_reflns_av_R_equivalents 0.0774
_diffrn_reflns_av_sigmaI/netI 0.0450
_diffrn_reflns_limit_h_max 10
_diffrn_reflns_limit_h_min -10
_diffrn_reflns_limit_k_max 13
_diffrn_reflns_limit_k_min -13
_diffrn_reflns_limit_l_max 21
_diffrn_reflns_limit_l_min -21
_diffrn_reflns_number 40295
_diffrn_reflns_theta_full 68.24
_diffrn_reflns_theta_max 68.24
_diffrn_reflns_theta_min 2.57
_exptl_absorpt_coefficient_mu 3.052
_exptl_absorpt_correction_T_max 0.760
_exptl_absorpt_correction_T_min 0.558
_exptl_absorpt_correction_type multi-scan
_exptl_absorpt_process_details 'Jacobson, R. (1998) Private communication'
_exptl_crystal_colour blue
_exptl_crystal_density_diffrn 1.562
_exptl_crystal_density_method 'not measured'
_exptl_crystal_description multi-faceted
_exptl_crystal_F_000 762
_exptl_crystal_size_max 0.17
_exptl_crystal_size_mid 0.15
_exptl_crystal_size_min 0.09
_refine_diff_density_max 1.560
_refine_diff_density_min -0.876
_refine_diff_density_rms 0.119
_refine_ls_extinction_method none
_refine_ls_goodness_of_fit_ref 1.056
_refine_ls_hydrogen_treatment constr
_refine_ls_matrix_type full
_refine_ls_number_parameters 435
_refine_ls_number_reflns 5673
_refine_ls_number_restraints 0
_refine_ls_restrained_S_all 1.056
_refine_ls_R_factor_all 0.0875
_refine_ls_R_factor_gt 0.0794
_refine_ls_shift/su_max 0.009
_refine_ls_shift/su_mean 0.000
_refine_ls_structure_factor_coef Fsqd
_refine_ls_weighting_details 'calc w=1/[\s^2^(Fo^2^)+(0.1294P)^2^+5.6059P] where P=(Fo^2^+2Fc^2^)/3'
_refine_ls_weighting_scheme calc
_refine_ls_wR_factor_gt 0.2305
_refine_ls_wR_factor_ref 0.2385
_reflns_number_gt 4697
_reflns_number_total 5675
_reflns_threshold_expression >2sigma(I)
_cod_data_source_file c2dt30406f.txt
_cod_data_source_block p-1
_cod_original_cell_volume 1581.78(12)
_cod_original_sg_symbol_H-M P-1
_cod_database_code 7019450

loop_
_symmetry_equiv_pos_as_xyz
'x, y, z'
'-x, -y, -z'

loop_
_atom_site_label
_atom_site_type_symbol
_atom_site_fract_x
_atom_site_fract_y
_atom_site_fract_z
_atom_site_U_iso_or_equiv
_atom_site_adp_type
_atom_site_occupancy
_atom_site_symmetry_multiplicity
_atom_site_calc_flag
_atom_site_refinement_flags
Cu1 Cu 0.51140(8) 0.71174(7) 0.72372(4) 0.0313(3) Uani 1 1 d .
Cl1 Cl 0.20132(18) 0.57904(18) 0.59936(11) 0.0613(5) Uani 1 1 d .
Cl2 Cl 0.92659(18) 0.85623(15) 0.16017(11) 0.0610(5) Uani 1 1 d .
N1 N 0.6863(5) 0.5452(4) 0.6856(2) 0.0309(8) Uani 1 1 d .
N2 N 0.4737(4) 0.5666(4) 0.8059(2) 0.0296(8) Uani 1 1 d .
N3 N 0.6974(5) 0.7100(4) 0.7871(2) 0.0304(8) Uani 1 1 d .
N4 N 0.5913(5) 0.8104(4) 0.6276(2) 0.0383(10) Uani 1 1 d .
N5 N 0.2803(5) 0.8201(4) 0.7128(3) 0.0408(10) Uani 1 1 d .
O1 O 0.0901(8) 0.7043(7) 0.6100(6) 0.134(3) Uani 1 1 d .
O2 O 0.2492(9) 0.5046(9) 0.6782(4) 0.113(3) Uani 1 1 d .
O3 O 0.3451(7) 0.5744(7) 0.5569(5) 0.107(2) Uani 1 1 d .
O4 O 0.1271(7) 0.5073(6) 0.5700(3) 0.0821(16) Uani 1 1 d .
O5 O 0.8917(17) 0.9614(11) 0.0999(11) 0.253(9) Uani 1 1 d .
O6 O 0.8479(14) 0.902(2) 0.2216(10) 0.272(10) Uani 1 1 d .
O7 O 0.8773(9) 0.7595(6) 0.1432(5) 0.111(2) Uani 1 1 d .
O8 O 1.0911(6) 0.8064(6) 0.1681(4) 0.0830(16) Uani 1 1 d .
C1 C 0.6219(7) 0.4378(5) 0.7072(3) 0.0398(12) Uani 1 1 d .
H1B H 0.7108 0.3498 0.7088 0.048 Uiso 1 1 calc R
H1C H 0.5484 0.4463 0.6676 0.048 Uiso 1 1 calc R
C2 C 0.5337(6) 0.4463(5) 0.7855(3) 0.0360(11) Uani 1 1 d .
C3 C 0.5164(7) 0.3337(5) 0.8329(3) 0.0415(12) Uani 1 1 d .
H3B H 0.5612 0.2495 0.8159 0.050 Uiso 1 1 calc R
C4 C 0.4357(7) 0.3449(6) 0.9028(4) 0.0469(13) Uani 1 1 d .
H4B H 0.4227 0.2689 0.9350 0.056 Uiso 1 1 calc R
C5 C 0.3702(6) 0.4708(5) 0.9280(3) 0.0353(10) Uani 1 1 d .
C6 C 0.2902(7) 0.4888(6) 1.0022(3) 0.0445(13) Uani 1 1 d .
H6A H 0.2779 0.4146 1.0367 0.053 Uiso 1 1 calc R
C7 C 0.2316(7) 0.6098(6) 1.0241(3) 0.0406(12) Uani 1 1 d .
H7B H 0.1778 0.6203 1.0738 0.049 Uiso 1 1 calc R
C8 C 0.2495(6) 0.7205(5) 0.9740(3) 0.0365(11) Uani 1 1 d .
H8B H 0.2075 0.8054 0.9900 0.044 Uiso 1 1 calc R
C9 C 0.3272(6) 0.7073(5) 0.9019(3) 0.0337(10) Uani 1 1 d .
H9A H 0.3387 0.7828 0.8684 0.040 Uiso 1 1 calc R
C10 C 0.3895(5) 0.5819(5) 0.8778(3) 0.0302(10) Uani 1 1 d .
C11 C 0.8353(6) 0.5120(5) 0.7256(3) 0.0364(11) Uani 1 1 d .
H11A H 0.9236 0.5073 0.6856 0.044 Uiso 1 1 calc R
H11B H 0.8616 0.4221 0.7576 0.044 Uiso 1 1 calc R
C12 C 0.8295(6) 0.6081(5) 0.7774(3) 0.0316(10) Uani 1 1 d .
C13 C 0.9710(6) 0.5804(6) 0.8145(3) 0.0402(12) Uani 1 1 d .
H13A H 1.0646 0.5048 0.8066 0.048 Uiso 1 1 calc R
C14 C 0.9705(6) 0.6640(6) 0.8619(3) 0.0443(13) Uani 1 1 d .
H14A H 1.0643 0.6466 0.8878 0.053 Uiso 1 1 calc R
C15 C 0.8317(6) 0.7765(5) 0.8729(3) 0.0375(11) Uani 1 1 d .
C16 C 0.8224(7) 0.8677(6) 0.9217(4) 0.0497(14) Uani 1 1 d .
H16A H 0.9139 0.8546 0.9482 0.060 Uiso 1 1 calc R
C17 C 0.6857(7) 0.9729(6) 0.9310(4) 0.0506(14) Uani 1 1 d .
H17A H 0.6821 1.0337 0.9633 0.061 Uiso 1 1 calc R
C18 C 0.5490(7) 0.9928(5) 0.8933(3) 0.0409(12) Uani 1 1 d .
H18A H 0.4528 1.0665 0.9005 0.049 Uiso 1 1 calc R
C19 C 0.5532(6) 0.9061(5) 0.8458(3) 0.0350(11) Uani 1 1 d .
H19A H 0.4600 0.9206 0.8203 0.042 Uiso 1 1 calc R
C20 C 0.6936(6) 0.7967(5) 0.8349(3) 0.0300(10) Uani 1 1 d .
C21 C 0.7062(7) 0.5837(6) 0.6002(3) 0.0413(12) Uani 1 1 d .
H21A H 0.6228 0.5724 0.5741 0.050 Uiso 1 1 calc R
H21B H 0.8123 0.5255 0.5809 0.050 Uiso 1 1 calc R
C22 C 0.6922(6) 0.7274(6) 0.5814(3) 0.0392(11) Uani 1 1 d .
C23 C 0.7791(7) 0.7695(7) 0.5168(3) 0.0486(14) Uani 1 1 d .
H23A H 0.8462 0.7084 0.4842 0.058 Uiso 1 1 calc R
C24 C 0.7658(7) 0.8988(7) 0.5017(3) 0.0516(14) Uani 1 1 d .
H24A H 0.8251 0.9284 0.4586 0.062 Uiso 1 1 calc R
C25 C 0.6651(7) 0.9894(6) 0.5493(3) 0.0451(13) Uani 1 1 d .
C26 C 0.6443(8) 1.1272(7) 0.5370(4) 0.0536(15) Uani 1 1 d .
H26A H 0.7028 1.1605 0.4950 0.064 Uiso 1 1 calc R
C27 C 0.5440(9) 1.2107(7) 0.5832(4) 0.0585(17) Uani 1 1 d .
H27A H 0.5347 1.3013 0.5745 0.070 Uiso 1 1 calc R
C28 C 0.4525(9) 1.1649(6) 0.6444(3) 0.0520(15) Uani 1 1 d .
H28A H 0.3803 1.2253 0.6762 0.062 Uiso 1 1 calc R
C29 C 0.4665(8) 1.0331(6) 0.6586(3) 0.0454(13) Uani 1 1 d .
H29A H 0.4043 1.0031 0.7001 0.054 Uiso 1 1 calc R
C30 C 0.5727(6) 0.9435(5) 0.6118(3) 0.0382(11) Uani 1 1 d .
C31 C 0.1468(6) 0.8745(6) 0.7061(3) 0.0421(12) Uani 1 1 d .
C32 C -0.0230(7) 0.9464(8) 0.6984(4) 0.0611(17) Uani 1 1 d .
H32A H -0.0731 0.9737 0.7482 0.092 Uiso 1 1 calc R
H32B H -0.0702 0.8886 0.6837 0.092 Uiso 1 1 calc R
H32C H -0.0409 1.0258 0.6581 0.092 Uiso 1 1 calc R

loop_
_atom_site_aniso_label
_atom_site_aniso_U_11
_atom_site_aniso_U_22
_atom_site_aniso_U_33
_atom_site_aniso_U_23
_atom_site_aniso_U_13
_atom_site_aniso_U_12
Cu1 0.0279(4) 0.0305(4) 0.0351(4) -0.0079(3) -0.0029(3) -0.0089(3)
Cl1 0.0408(8) 0.0695(10) 0.0798(11) -0.0349(9) 0.0069(7) -0.0193(7)
Cl2 0.0440(8) 0.0402(8) 0.0935(12) -0.0268(8) -0.0007(8) -0.0030(6)
N1 0.029(2) 0.028(2) 0.036(2) -0.0120(16) -0.0018(16) -0.0072(17)
N2 0.0241(19) 0.028(2) 0.038(2) -0.0148(16) -0.0043(15) -0.0062(16)
N3 0.029(2) 0.031(2) 0.033(2) -0.0034(16) -0.0049(15) -0.0133(17)
N4 0.044(2) 0.042(2) 0.035(2) -0.0021(18) -0.0100(18) -0.022(2)
N5 0.038(3) 0.036(2) 0.043(2) -0.0065(19) -0.0027(19) -0.009(2)
O1 0.083(4) 0.092(5) 0.226(9) -0.095(6) -0.072(5) 0.021(4)
O2 0.089(5) 0.179(8) 0.064(4) -0.015(4) -0.004(3) -0.047(5)
O3 0.053(3) 0.105(5) 0.145(6) 0.026(4) 0.007(3) -0.035(3)
O4 0.078(4) 0.101(4) 0.091(4) -0.047(3) 0.012(3) -0.049(3)
O5 0.223(13) 0.115(8) 0.42(2) 0.145(11) -0.199(15) -0.098(9)
O6 0.145(9) 0.46(2) 0.338(18) -0.34(2) 0.119(11) -0.152(13)
O7 0.101(5) 0.070(4) 0.181(7) -0.028(4) -0.025(5) -0.043(4)
O8 0.046(3) 0.071(3) 0.115(5) -0.013(3) -0.008(3) -0.004(3)
C1 0.044(3) 0.037(3) 0.046(3) -0.016(2) 0.001(2) -0.019(2)
C2 0.027(2) 0.035(3) 0.048(3) -0.015(2) -0.002(2) -0.010(2)
C3 0.045(3) 0.026(3) 0.054(3) -0.012(2) 0.001(2) -0.013(2)
C4 0.048(3) 0.030(3) 0.057(3) -0.003(2) 0.007(3) -0.014(2)
C5 0.027(2) 0.030(2) 0.045(3) -0.006(2) -0.003(2) -0.007(2)
C6 0.048(3) 0.042(3) 0.041(3) 0.002(2) 0.001(2) -0.018(3)
C7 0.041(3) 0.044(3) 0.036(3) -0.006(2) -0.001(2) -0.015(2)
C8 0.030(2) 0.038(3) 0.043(3) -0.012(2) -0.004(2) -0.011(2)
C9 0.034(2) 0.031(2) 0.038(2) -0.005(2) -0.0047(19) -0.014(2)
C10 0.024(2) 0.029(2) 0.036(2) -0.0077(19) -0.0006(18) -0.0080(19)
C11 0.028(2) 0.036(3) 0.046(3) -0.016(2) -0.002(2) -0.008(2)
C12 0.028(2) 0.032(2) 0.034(2) -0.0056(19) -0.0005(18) -0.011(2)
C13 0.029(3) 0.041(3) 0.049(3) -0.015(2) -0.002(2) -0.008(2)
C14 0.031(3) 0.055(3) 0.052(3) -0.014(3) -0.008(2) -0.017(3)
C15 0.036(3) 0.043(3) 0.040(3) -0.011(2) -0.004(2) -0.020(2)
C16 0.040(3) 0.057(4) 0.062(4) -0.020(3) -0.011(3) -0.021(3)
C17 0.053(3) 0.050(3) 0.061(4) -0.025(3) -0.008(3) -0.024(3)
C18 0.044(3) 0.033(3) 0.048(3) -0.011(2) -0.005(2) -0.014(2)
C19 0.037(3) 0.035(3) 0.037(2) -0.006(2) -0.004(2) -0.017(2)
C20 0.032(2) 0.031(2) 0.029(2) -0.0030(18) -0.0037(18) -0.016(2)
C21 0.047(3) 0.044(3) 0.034(3) -0.015(2) 0.001(2) -0.014(3)
C22 0.038(3) 0.045(3) 0.035(2) -0.009(2) -0.005(2) -0.013(2)
C23 0.045(3) 0.058(4) 0.041(3) -0.004(3) 0.001(2) -0.020(3)
C24 0.044(3) 0.065(4) 0.044(3) 0.001(3) -0.001(2) -0.024(3)
C25 0.046(3) 0.047(3) 0.042(3) 0.006(2) -0.014(2) -0.020(3)
C26 0.059(4) 0.056(4) 0.052(3) 0.007(3) -0.012(3) -0.033(3)
C27 0.081(5) 0.043(3) 0.058(4) 0.007(3) -0.026(3) -0.031(3)
C28 0.074(4) 0.035(3) 0.047(3) -0.001(2) -0.017(3) -0.019(3)
C29 0.059(4) 0.040(3) 0.039(3) -0.002(2) -0.009(2) -0.021(3)
C30 0.039(3) 0.037(3) 0.035(3) 0.001(2) -0.007(2) -0.013(2)
C31 0.033(3) 0.042(3) 0.046(3) -0.009(2) 0.000(2) -0.008(2)
C32 0.035(3) 0.069(5) 0.068(4) -0.010(3) -0.009(3) -0.006(3)

loop_
_atom_type_symbol
_atom_type_description
_atom_type_scat_dispersion_real
_atom_type_scat_dispersion_imag
_atom_type_scat_source
C C 0.0181 0.0091 'International Tables Vol C Tables 4.2.6.8 and 6.1.1.4'
H H 0.0000 0.0000 'International Tables Vol C Tables 4.2.6.8 and 6.1.1.4'
N N 0.0311 0.0180 'International Tables Vol C Tables 4.2.6.8 and 6.1.1.4'
O O 0.0492 0.0322 'International Tables Vol C Tables 4.2.6.8 and 6.1.1.4'
Cl Cl 0.3639 0.7018 'International Tables Vol C Tables 4.2.6.8 and 6.1.1.4'
Cu Cu -1.9646 0.5888 'International Tables Vol C Tables 4.2.6.8 and 6.1.1.4'

loop_
_geom_angle_atom_site_label_1
_geom_angle_atom_site_label_2
_geom_angle_atom_site_label_3
_geom_angle
N5 Cu1 N4 96.65(18)
N5 Cu1 N2 94.18(17)
N4 Cu1 N2 163.36(17)
N5 Cu1 N1 139.34(17)
N4 Cu1 N1 82.93(17)
N2 Cu1 N1 80.62(15)
N5 Cu1 N3 136.18(18)
N4 Cu1 N3 89.76(16)
N2 Cu1 N3 91.15(15)
N1 Cu1 N3 84.44(16)
O1 Cl1 O3 117.2(5)
O1 Cl1 O4 110.3(4)
O3 Cl1 O4 111.7(4)
O1 Cl1 O2 106.0(5)
O3 Cl1 O2 105.3(4)
O4 Cl1 O2 105.4(4)
O6 Cl2 O5 107.1(12)
O6 Cl2 O8 111.7(7)
O5 Cl2 O8 107.6(7)
O6 Cl2 O7 110.2(7)
O5 Cl2 O7 108.8(7)
O8 Cl2 O7 111.2(4)
C1 N1 C21 112.7(4)
C1 N1 C11 111.6(4)
C21 N1 C11 112.4(4)
C1 N1 Cu1 105.6(3)
C21 N1 Cu1 105.6(3)
C11 N1 Cu1 108.5(3)
C2 N2 C10 118.7(4)
C2 N2 Cu1 114.1(3)
C10 N2 Cu1 127.1(3)
C12 N3 C20 119.7(4)
C12 N3 Cu1 110.9(3)
C20 N3 Cu1 129.4(3)
C22 N4 C30 118.9(4)
C22 N4 Cu1 112.3(4)
C30 N4 Cu1 128.0(4)
C31 N5 Cu1 175.4(5)
N1 C1 C2 110.1(4)
N2 C2 C3 123.1(5)
N2 C2 C1 115.7(4)
C3 C2 C1 121.2(4)
C4 C3 C2 119.7(5)
C3 C4 C5 119.7(5)
C10 C5 C6 118.8(5)
C10 C5 C4 118.4(5)
C6 C5 C4 122.8(5)
C7 C6 C5 120.9(5)
C6 C7 C8 120.4(5)
C9 C8 C7 120.7(5)
C8 C9 C10 119.9(5)
N2 C10 C9 120.2(4)
N2 C10 C5 120.3(4)
C9 C10 C5 119.4(4)
N1 C11 C12 115.7(4)
N3 C12 C13 123.0(4)
N3 C12 C11 120.3(4)
C13 C12 C11 116.7(4)
C14 C13 C12 118.5(5)
C13 C14 C15 120.5(5)
C14 C15 C20 117.8(5)
C14 C15 C16 123.5(5)
C20 C15 C16 118.6(5)
C17 C16 C15 121.0(5)
C16 C17 C18 120.3(5)
C19 C18 C17 120.4(5)
C18 C19 C20 120.5(5)
N3 C20 C19 120.3(4)
N3 C20 C15 120.5(4)
C19 C20 C15 119.2(4)
N1 C21 C22 109.4(4)
N4 C22 C23 123.0(5)
N4 C22 C21 116.8(5)
C23 C22 C21 120.1(5)
C24 C23 C22 118.9(6)
C23 C24 C25 120.5(5)
C24 C25 C30 118.5(5)
C24 C25 C26 123.8(6)
C30 C25 C26 117.6(6)
C27 C26 C25 121.6(6)
C26 C27 C28 120.4(6)
C29 C28 C27 120.6(6)
C28 C29 C30 120.0(6)
N4 C30 C29 120.2(5)
N4 C30 C25 120.0(5)
C29 C30 C25 119.7(5)
N5 C31 C32 178.6(7)

loop_
_geom_bond_atom_site_label_1
_geom_bond_atom_site_label_2
_geom_bond_distance
Cu1 N5 1.982(5)
Cu1 N4 2.029(4)
Cu1 N2 2.030(4)
Cu1 N1 2.075(4)
Cu1 N3 2.127(4)
Cl1 O1 1.391(6)
Cl1 O3 1.406(6)
Cl1 O4 1.416(5)
Cl1 O2 1.482(7)
Cl2 O6 1.292(10)
Cl2 O5 1.367(10)
Cl2 O8 1.390(5)
Cl2 O7 1.398(6)
N1 C1 1.477(6)
N1 C21 1.482(6)
N1 C11 1.485(6)
N2 C2 1.327(6)
N2 C10 1.397(6)
N3 C12 1.308(6)
N3 C20 1.380(6)
N4 C22 1.340(7)
N4 C30 1.382(7)
N5 C31 1.134(7)
C1 C2 1.503(7)
C2 C3 1.399(7)
C3 C4 1.351(8)
C4 C5 1.420(8)
C5 C10 1.412(7)
C5 C6 1.419(7)
C6 C7 1.347(8)
C7 C8 1.405(7)
C8 C9 1.374(7)
C9 C10 1.407(7)
C11 C12 1.511(7)
C12 C13 1.412(7)
C13 C14 1.359(8)
C14 C15 1.409(8)
C15 C20 1.414(7)
C15 C16 1.419(8)
C16 C17 1.350(9)
C17 C18 1.401(8)
C18 C19 1.375(7)
C19 C20 1.398(7)
C21 C22 1.508(8)
C22 C23 1.402(8)
C23 C24 1.356(9)
C24 C25 1.402(9)
C25 C30 1.427(8)
C25 C26 1.429(9)
C26 C27 1.342(10)
C27 C28 1.406(10)
C28 C29 1.380(8)
C29 C30 1.404(8)
C31 C32 1.443(8)
